data_4121406
loop_
_publ_author_name
'Turlington, Christopher R.'
'White, Peter S.'
'Brookhart, Maurice'
'Templeton, Joseph L.'

_publ_section_title
;
 Oxygen atom transfer to a half-sandwich iridium complex: clean oxidation
 yielding a molecular product.
;
_journal_issue 10
_journal_name_full 'Journal of the American Chemical Society'
_journal_page_first 3981
_journal_page_last 3994
_journal_paper_doi 10.1021/ja413023f
_journal_volume 136
_journal_year 2014
_chemical_formula_moiety 'C30 H27 Cl F6 Ir N2 O, C32 H12 B F24'
_chemical_formula_sum 'C62 H39 B Cl F30 Ir N2 O'
_chemical_formula_weight 1636.41
_chemical_name_systematic
;
 ?
;
_space_group_crystal_system monoclinic
_space_group_IT_number 14
_space_group_name_Hall '-P 2yn'
_space_group_name_H-M_alt 'P 1 21/n 1'
_symmetry_space_group_name_Hall '-P 2yn'
_symmetry_space_group_name_H-M 'P 1 21/n 1'
_atom_sites_solution_hydrogens geom
_atom_sites_solution_primary iterative
_audit_creation_date 2013-04-01
_audit_creation_method
;
  Olex2 1.2-beta
  (compiled Mar 21 2013 11:17:50, GUI svn.r4446)
;
_cell_angle_alpha 90
_cell_angle_beta 100.1810(10)
_cell_angle_gamma 90
_cell_formula_units_Z 4
_cell_length_a 13.1858(3)
_cell_length_b 20.1500(5)
_cell_length_c 24.1403(6)
_cell_measurement_reflns_used 9923
_cell_measurement_temperature 100
_cell_measurement_theta_max 70.09
_cell_measurement_theta_min 3.72
_cell_volume 6312.9(3)
_computing_data_reduction 'SAINT v8.27A (Bruker, 2012)'
_computing_molecular_graphics
;
O. V. Dolomanov, L. J. Bourhis, R. J. Gildea, J. A. K. Howard and H. Puschmann,
OLEX2: a complete structure solution, refinement and analysis program.
J. Appl. Cryst. (2009). 42, 339-341.
;
_computing_publication_material
;
O. V. Dolomanov, L. J. Bourhis, R. J. Gildea, J. A. K. Howard and H. Puschmann,
OLEX2: a complete structure solution, refinement and analysis program.
J. Appl. Cryst. (2009). 42, 339-341.
;
_computing_structure_refinement
;
SHELXL, G.M. Sheldrick, Acta Cryst.
(2008). A64, 112-122
;
_computing_structure_solution
;
olex2.solve (L.J. Bourhis, O.V. Dolomanov, R.J. Gildea, J.A.K. Howard,
H. Puschmann, in preparation, 2011)
;
_diffrn_ambient_temperature 100
_diffrn_measured_fraction_theta_full 0.996
_diffrn_measured_fraction_theta_max 0.994
_diffrn_measurement_device_type 'Bruker APEX-II CCD'
_diffrn_measurement_method '\f and \w scans'
_diffrn_radiation_monochromator graphite
_diffrn_radiation_type CuK\a
_diffrn_radiation_wavelength 1.54178
_diffrn_reflns_av_R_equivalents 0.0407
_diffrn_reflns_av_unetI/netI 0.0257
_diffrn_reflns_Laue_measured_fraction_full 0.996
_diffrn_reflns_Laue_measured_fraction_max 0.994
_diffrn_reflns_limit_h_max 15
_diffrn_reflns_limit_h_min -16
_diffrn_reflns_limit_k_max 24
_diffrn_reflns_limit_k_min -24
_diffrn_reflns_limit_l_max 29
_diffrn_reflns_limit_l_min -29
_diffrn_reflns_number 64683
_diffrn_reflns_point_group_measured_fraction_full 0.996
_diffrn_reflns_point_group_measured_fraction_max 0.994
_diffrn_reflns_theta_full 67.679
_diffrn_reflns_theta_max 70.11
_diffrn_reflns_theta_min 1.86
_diffrn_standards_number 0
_exptl_absorpt_coefficient_mu 5.694
_exptl_absorpt_correction_T_max 0.6256
_exptl_absorpt_correction_T_min 0.3732
_exptl_absorpt_correction_type multi-scan
_exptl_absorpt_process_details
;
SADABS-2012/1 (Bruker,2012) was used for absorption correction.
wR2(int) was 0.0580 before and 0.0483 after correction.
The Ratio of minimum to maximum transmission is 0.5965.
The \l/2 correction factor is 0.0015.
;
_exptl_crystal_colour 'clear orange'
_exptl_crystal_colour_lustre clear
_exptl_crystal_colour_primary orange
_exptl_crystal_density_diffrn 1.722
_exptl_crystal_description block
_exptl_crystal_F_000 3208
_exptl_crystal_size_max 0.15
_exptl_crystal_size_mid 0.15
_exptl_crystal_size_min 0.1
_refine_diff_density_max 1.080
_refine_diff_density_min -0.509
_refine_diff_density_rms 0.076
_refine_ls_extinction_method none
_refine_ls_goodness_of_fit_ref 1.036
_refine_ls_hydrogen_treatment constr
_refine_ls_matrix_type full
_refine_ls_number_parameters 999
_refine_ls_number_reflns 11930
_refine_ls_number_restraints 240
_refine_ls_restrained_S_all 1.083
_refine_ls_R_factor_all 0.0325
_refine_ls_R_factor_gt 0.0283
_refine_ls_shift/su_max 0.004
_refine_ls_shift/su_mean 0.000
_refine_ls_structure_factor_coef Fsqd
_refine_ls_weighting_details
;
 w=1/[\s^2^(Fo^2^)+(0.0322P)^2^+9.4980P]
 where P=(Fo^2^+2Fc^2^)/3
;
_refine_ls_weighting_scheme calc
_refine_ls_wR_factor_gt 0.0675
_refine_ls_wR_factor_ref 0.0695
_reflns_Friedel_coverage 0.000
_reflns_number_gt 10714
_reflns_number_total 11930
_reflns_threshold_expression 'I > 2\s(I)'
_cod_duplicate_entry 4121405
_cod_data_source_file ja413023f_si_002.cif
_cod_data_source_block x1303020
_cod_database_code 4121406
_olex2_refinement_description
;
1. Fixed Uiso
 At 1.2 times of:
  All C(H) groups
 At 1.5 times of:
  All C(H,H,H) groups, All O(H) groups
2. Uiso/Uaniso restraints and constraints
C46 \\sim F16 \\sim F16A \\sim F17 \\sim F17A \\sim F18 \\sim F18A: within 1.7A with sigma of 0.005 and sigma for terminal atoms of 0.005
C53 \\sim F19A \\sim F19 \\sim F20 \\sim F20A \\sim F21 \\sim F21A: within 1.7A with sigma of 0.005 and sigma for terminal atoms of 0.005
F26 \\sim F26A \\sim F27 \\sim F27A \\sim F25 \\sim F25A \\sim C61: within 1.7A with sigma of 0.005 and sigma for terminal atoms of 0.005
C62 \\sim F28 \\sim F28A \\sim F30 \\sim F30A \\sim F29 \\sim F29A: within 1.7A with sigma of 0.005 and sigma for terminal atoms of 0.005
3. Others
 Sof(F16)=1-Sof(F16A)=Sof(F17)=1-Sof(F16A)=Sof(F18)=1-Sof(F16A)
 Sof(F28)=1-Sof(F28A)=Sof(F29)=1-Sof(F28A)=Sof(F30)=1-Sof(F28A)
 Fixed Sof: F19(0.5) F19A(0.5) F20(0.5) F20A(0.5) F21(0.5) F21A(0.5) F25(0.5)
 F25A(0.5) F26(0.5) F26A(0.5) F27(0.5) F27A(0.5)
4.a Aromatic/amide H refined with riding coordinates:
 C1(H1A), C2(H2), C3(H3), C4(H4), C7(H7), C8(H8), C9(H9), C10(H10), C14(H14),
 C16(H16), C18(H18), C32(H32), C34(H34), C36(H36), C40(H40), C42(H42), C44(H44),
  C48(H48), C50(H50), C52(H52), C56(H56), C58(H58), C60(H60)
4.b Idealised Me refined as rotating group:
 C26(H26A,H26B,H26C), C27(H27A,H27B,H27C), C28(H28A,H28B,H28C), C29(H29A,H29B,
 H29C), C30(H30A,H30B,H30C)
4.c Idealised tetrahedral OH refined as rotating group:
 O1(H1)
;
_shelx_space_group_comment
;
The symmetry employed for this shelxl refinement is uniquely defined
by the following loop, which should always be used as a source of
symmetry information in preference to the above space-group names.
They are only intended as comments.
;
_shelxl_version_number 2013-2

loop_
_space_group_symop_operation_xyz
'x, y, z'
'-x+1/2, y+1/2, -z+1/2'
'-x, -y, -z'
'x-1/2, -y-1/2, z-1/2'

loop_
_atom_site_label
_atom_site_type_symbol
_atom_site_fract_x
_atom_site_fract_y
_atom_site_fract_z
_atom_site_U_iso_or_equiv
_atom_site_adp_type
_atom_site_occupancy
_atom_site_site_symmetry_order
_atom_site_calc_flag
_atom_site_refinement_flags_posn
_atom_site_refinement_flags_adp
_atom_site_refinement_flags_occupancy
_atom_site_disorder_assembly
_atom_site_disorder_group
Ir1 Ir 0.40457(2) 0.68128(2) 0.39420(2) 0.01736(4) Uani 1 1 d . . . . .
Cl1 Cl 0.55134(5) 0.65060(4) 0.46343(3) 0.02656(15) Uani 1 1 d . . . . .
F1 F 0.08259(14) 0.45668(9) 0.52141(8) 0.0321(4) Uani 1 1 d . . . . .
F2 F 0.1305(2) 0.35715(12) 0.54033(11) 0.0636(8) Uani 1 1 d . . . . .
F3 F 0.01674(18) 0.37901(15) 0.46744(12) 0.0669(8) Uani 1 1 d . . . . .
F4 F 0.43674(16) 0.29435(10) 0.38058(10) 0.0419(5) Uani 1 1 d . . . . .
F5 F 0.28457(16) 0.27511(10) 0.33689(8) 0.0380(5) Uani 1 1 d . . . . .
F6 F 0.3324(2) 0.23772(9) 0.42037(9) 0.0529(7) Uani 1 1 d . . . . .
O1 O 0.46764(16) 0.52244(10) 0.42145(10) 0.0275(5) Uani 1 1 d . . . . .
H1 H 0.4991 0.5588 0.4259 0.041 Uiso 1 1 calc R U . . .
N1 N 0.33608(18) 0.71184(12) 0.46259(10) 0.0214(5) Uani 1 1 d . . . . .
N2 N 0.32853(18) 0.59144(11) 0.40779(9) 0.0172(5) Uani 1 1 d . . . . .
C1 C 0.3901(2) 0.75119(16) 0.50225(14) 0.0304(7) Uani 1 1 d . . . . .
H1A H 0.4585 0.7629 0.4988 0.037 Uiso 1 1 calc R U . . .
C2 C 0.3511(3) 0.77530(18) 0.54754(15) 0.0379(8) Uani 1 1 d . . . . .
H2 H 0.3913 0.8036 0.5743 0.046 Uiso 1 1 calc R U . . .
C3 C 0.2523(3) 0.75755(18) 0.55326(14) 0.0360(8) Uani 1 1 d . . . . .
H3 H 0.2235 0.7735 0.5841 0.043 Uiso 1 1 calc R U . . .
C4 C 0.1957(2) 0.71625(16) 0.51342(13) 0.0277(7) Uani 1 1 d . . . . .
H4 H 0.1282 0.7029 0.5172 0.033 Uiso 1 1 calc R U . . .
C5 C 0.2383(2) 0.69450(14) 0.46789(12) 0.0201(6) Uani 1 1 d . . . . .
C6 C 0.1763(2) 0.65285(14) 0.42333(11) 0.0185(5) Uani 1 1 d . . . . .
C7 C 0.0705(2) 0.66548(15) 0.40824(12) 0.0224(6) Uani 1 1 d . . . . .
H7 H 0.0404 0.7001 0.4267 0.027 Uiso 1 1 calc R U . . .
C8 C 0.0089(2) 0.62851(16) 0.36701(13) 0.0257(6) Uani 1 1 d . . . . .
H8 H -0.0627 0.6376 0.3573 0.031 Uiso 1 1 calc R U . . .
C9 C 0.0526(2) 0.57809(15) 0.33992(13) 0.0259(6) Uani 1 1 d . . . . .
H9 H 0.0106 0.5525 0.3117 0.031 Uiso 1 1 calc R U . . .
C10 C 0.1570(2) 0.56499(14) 0.35382(12) 0.0220(6) Uani 1 1 d . . . . .
H10 H 0.1867 0.5309 0.3347 0.026 Uiso 1 1 calc R U . . .
C11 C 0.2187(2) 0.60165(13) 0.39589(11) 0.0174(5) Uani 1 1 d . . . . .
C12 C 0.3681(2) 0.53292(14) 0.41742(12) 0.0193(6) Uani 1 1 d . . . . .
C13 C 0.3116(2) 0.47033(13) 0.42471(12) 0.0195(6) Uani 1 1 d . . . . .
C14 C 0.2319(2) 0.46749(13) 0.45568(11) 0.0186(5) Uani 1 1 d . . . . .
H14 H 0.2081 0.5067 0.4710 0.022 Uiso 1 1 calc R U . . .
C15 C 0.1879(2) 0.40655(14) 0.46376(12) 0.0195(6) Uani 1 1 d . . . . .
C16 C 0.2218(2) 0.34889(14) 0.44137(11) 0.0191(6) Uani 1 1 d . . . . .
H16 H 0.1908 0.3074 0.4470 0.023 Uiso 1 1 calc R U . . .
C17 C 0.3004(2) 0.35220(14) 0.41105(11) 0.0202(6) Uani 1 1 d . . . . .
C18 C 0.3470(2) 0.41235(14) 0.40275(12) 0.0206(6) Uani 1 1 d . . . . .
H18 H 0.4023 0.4140 0.3823 0.025 Uiso 1 1 calc R U . . .
C19 C 0.1040(2) 0.40060(15) 0.49811(14) 0.0282(7) Uani 1 1 d . . . . .
C20 C 0.3387(2) 0.28962(15) 0.38719(13) 0.0255(6) Uani 1 1 d . . . . .
C21 C 0.3190(2) 0.72180(15) 0.31712(12) 0.0253(6) Uani 1 1 d . . . . .
C22 C 0.3908(3) 0.67271(17) 0.30358(13) 0.0312(7) Uani 1 1 d . . . . .
C23 C 0.4921(3) 0.69240(18) 0.32726(15) 0.0351(8) Uani 1 1 d . . . . .
C24 C 0.4860(3) 0.75536(18) 0.35524(16) 0.0361(8) Uani 1 1 d . . . . .
C25 C 0.3796(2) 0.77360(15) 0.34845(15) 0.0303(7) Uani 1 1 d . . . . .
C26 C 0.2053(2) 0.72456(17) 0.29617(13) 0.0307(7) Uani 1 1 d . . . . .
H26A H 0.1782 0.6794 0.2902 0.046 Uiso 1 1 calc R U . . .
H26B H 0.1917 0.7490 0.2605 0.046 Uiso 1 1 calc R U . . .
H26C H 0.1717 0.7471 0.3240 0.046 Uiso 1 1 calc R U . . .
C27 C 0.3610(4) 0.6110(2) 0.26985(15) 0.0474(10) Uani 1 1 d . . . . .
H27A H 0.4108 0.5757 0.2827 0.071 Uiso 1 1 calc R U . . .
H27B H 0.3607 0.6201 0.2299 0.071 Uiso 1 1 calc R U . . .
H27C H 0.2921 0.5968 0.2749 0.071 Uiso 1 1 calc R U . . .
C28 C 0.5899(3) 0.6557(3) 0.32208(18) 0.0563(12) Uani 1 1 d . . . . .
H28A H 0.6393 0.6596 0.3574 0.084 Uiso 1 1 calc R U . . .
H28B H 0.6198 0.6748 0.2913 0.084 Uiso 1 1 calc R U . . .
H28C H 0.5741 0.6087 0.3142 0.084 Uiso 1 1 calc R U . . .
C29 C 0.5764(3) 0.7954(2) 0.3830(2) 0.0612(14) Uani 1 1 d . . . . .
H29A H 0.5547 0.8255 0.4106 0.092 Uiso 1 1 calc R U . . .
H29B H 0.6035 0.8213 0.3546 0.092 Uiso 1 1 calc R U . . .
H29C H 0.6301 0.7656 0.4022 0.092 Uiso 1 1 calc R U . . .
C30 C 0.3362(3) 0.83453(17) 0.37022(19) 0.0443(9) Uani 1 1 d . . . . .
H30A H 0.2723 0.8234 0.3836 0.066 Uiso 1 1 calc R U . . .
H30B H 0.3215 0.8675 0.3400 0.066 Uiso 1 1 calc R U . . .
H30C H 0.3861 0.8529 0.4014 0.066 Uiso 1 1 calc R U . . .
F7 F 0.18268(16) 0.55028(14) 0.60885(8) 0.0545(7) Uani 1 1 d . . . . .
F8 F 0.28886(19) 0.47525(12) 0.59348(9) 0.0526(6) Uani 1 1 d . . . . .
F9 F 0.3272(2) 0.57639(14) 0.58580(9) 0.0600(7) Uani 1 1 d . . . . .
F10 F 0.58199(17) 0.62801(13) 0.81495(10) 0.0526(6) Uani 1 1 d . . . . .
F11 F 0.64647(16) 0.54026(12) 0.78901(13) 0.0604(7) Uani 1 1 d . . . . .
F12 F 0.61351(17) 0.62304(13) 0.73185(10) 0.0546(6) Uani 1 1 d . . . . .
F13 F 0.3383(2) 0.71080(9) 0.90217(9) 0.0467(5) Uani 1 1 d . . . . .
F14 F 0.45323(17) 0.69183(11) 0.97563(13) 0.0595(7) Uani 1 1 d . . . . .
F15 F 0.29628(17) 0.70646(10) 0.98365(9) 0.0414(5) Uani 1 1 d . . . . .
F16 F 0.3943(5) 0.4009(3) 1.0337(2) 0.0555(11) Uani 0.526(5) 1 d . U P A 1
F16A F 0.3330(6) 0.3899(3) 1.0290(2) 0.0560(12) Uani 0.474(5) 1 d . U P A 2
F17 F 0.2574(4) 0.4439(3) 1.0533(3) 0.0571(12) Uani 0.526(5) 1 d . U P A 1
F17A F 0.2806(6) 0.4699(4) 1.0729(3) 0.0559(12) Uani 0.474(5) 1 d . U P A 2
F18 F 0.4014(5) 0.4879(3) 1.0841(2) 0.0608(12) Uani 0.526(5) 1 d . U P A 1
F18A F 0.4395(5) 0.4592(4) 1.0710(3) 0.0585(12) Uani 0.474(5) 1 d . U P A 2
F19 F 0.5901(9) 0.3445(5) 0.8816(4) 0.0399(17) Uani 0.5 1 d . U P B 1
F19A F 0.5782(9) 0.3329(5) 0.8952(4) 0.0451(18) Uani 0.5 1 d . U P B 2
F20 F 0.5794(4) 0.2804(3) 0.8168(2) 0.0377(11) Uani 0.5 1 d . U P B 1
F20A F 0.5758(5) 0.2553(3) 0.8353(3) 0.0522(13) Uani 0.5 1 d . U P B 2
F21 F 0.5318(5) 0.2319(3) 0.8858(3) 0.0594(12) Uani 0.5 1 d . U P B 1
F21A F 0.5268(5) 0.2548(3) 0.9131(3) 0.0641(14) Uani 0.5 1 d . U P B 2
F22 F 0.1252(2) 0.25470(12) 0.71114(12) 0.0756(10) Uani 1 1 d . . . . .
F23 F 0.22099(18) 0.17581(10) 0.74793(11) 0.0510(6) Uani 1 1 d . . . . .
F24 F 0.1068(2) 0.21679(14) 0.79023(14) 0.0735(9) Uani 1 1 d . . . . .
F25 F -0.0649(5) 0.5972(6) 0.6791(5) 0.0315(14) Uani 0.5 1 d . U P C 1
F25A F -0.0337(5) 0.6010(6) 0.6776(5) 0.0321(14) Uani 0.5 1 d . U P C 2
F26 F -0.0063(5) 0.6653(6) 0.7475(5) 0.0294(13) Uani 0.5 1 d . U P C 1
F26A F -0.0377(5) 0.6640(6) 0.7476(5) 0.0331(15) Uani 0.5 1 d . U P C 2
F27 F -0.1601(5) 0.6244(3) 0.7382(2) 0.0383(12) Uani 0.5 1 d . U P C 1
F27A F -0.1692(5) 0.6037(3) 0.7175(3) 0.0416(13) Uani 0.5 1 d . U P C 2
F28 F -0.1349(7) 0.3590(4) 0.8215(3) 0.0413(12) Uani 0.648(19) 1 d . U P D 1
F28A F -0.1997(11) 0.4297(7) 0.8482(6) 0.0377(18) Uani 0.352(19) 1 d . U P D 2
F29 F -0.0532(6) 0.3871(4) 0.9038(4) 0.0351(12) Uani 0.648(19) 1 d . U P D 1
F29A F -0.1005(11) 0.3520(6) 0.8325(6) 0.0401(16) Uani 0.352(19) 1 d . U P D 2
F30 F -0.1898(6) 0.4414(4) 0.8655(4) 0.0427(13) Uani 0.648(19) 1 d . U P D 1
F30A F -0.0689(12) 0.4041(7) 0.9080(7) 0.0376(18) Uani 0.352(19) 1 d . U P D 2
C31 C 0.3180(2) 0.50887(12) 0.77535(12) 0.0166(5) Uani 1 1 d . . . . .
C32 C 0.2773(2) 0.50873(13) 0.71779(12) 0.0184(5) Uani 1 1 d . . . . .
H32 H 0.2110 0.4901 0.7054 0.022 Uiso 1 1 calc R U . . .
C33 C 0.3310(2) 0.53514(15) 0.67789(12) 0.0225(6) Uani 1 1 d . . . . .
C34 C 0.4287(2) 0.56140(15) 0.69400(13) 0.0243(6) Uani 1 1 d . . . . .
H34 H 0.4651 0.5798 0.6670 0.029 Uiso 1 1 calc R U . . .
C35 C 0.4720(2) 0.55997(14) 0.75064(13) 0.0218(6) Uani 1 1 d . . . . .
C36 C 0.4178(2) 0.53435(13) 0.79022(12) 0.0182(5) Uani 1 1 d . . . . .
H36 H 0.4497 0.5341 0.8287 0.022 Uiso 1 1 calc R U . . .
C37 C 0.2815(3) 0.53445(18) 0.61711(13) 0.0329(7) Uani 1 1 d . . . . .
C38 C 0.5779(2) 0.58700(17) 0.77005(14) 0.0310(7) Uani 1 1 d . . . . .
C39 C 0.2960(2) 0.50732(13) 0.88499(11) 0.0166(5) Uani 1 1 d . . . . .
C40 C 0.3103(2) 0.57584(14) 0.89206(12) 0.0195(6) Uani 1 1 d . . . . .
H40 H 0.3007 0.6035 0.8597 0.023 Uiso 1 1 calc R U . . .
C41 C 0.3378(2) 0.60467(14) 0.94470(13) 0.0236(6) Uani 1 1 d . . . . .
C42 C 0.3498(2) 0.56609(16) 0.99320(13) 0.0267(6) Uani 1 1 d . . . . .
H42 H 0.3677 0.5859 1.0293 0.032 Uiso 1 1 calc R U . . .
C43 C 0.3350(2) 0.49870(15) 0.98766(12) 0.0245(6) Uani 1 1 d . . . . .
C44 C 0.3084(2) 0.46978(14) 0.93446(12) 0.0197(6) Uani 1 1 d . . . . .
H44 H 0.2984 0.4231 0.9318 0.024 Uiso 1 1 calc R U . . .
C45 C 0.3563(3) 0.67793(16) 0.95112(15) 0.0316(7) Uani 1 1 d . . . . .
C46 C 0.3466(3) 0.4564(2) 1.03953(14) 0.0417(7) Uani 1 1 d . U . . .
C47 C 0.2865(2) 0.39644(13) 0.82021(11) 0.0172(5) Uani 1 1 d . . . . .
C48 C 0.3871(2) 0.37562(14) 0.84335(12) 0.0208(6) Uani 1 1 d . . . . .
H48 H 0.4343 0.4070 0.8626 0.025 Uiso 1 1 calc R U . . .
C49 C 0.4191(2) 0.31049(14) 0.83886(12) 0.0231(6) Uani 1 1 d . . . . .
C50 C 0.3528(3) 0.26241(14) 0.81157(12) 0.0251(6) Uani 1 1 d . . . . .
H50 H 0.3746 0.2178 0.8089 0.030 Uiso 1 1 calc R U . . .
C51 C 0.2533(2) 0.28209(14) 0.78826(12) 0.0225(6) Uani 1 1 d . . . . .
C52 C 0.2219(2) 0.34776(13) 0.79241(11) 0.0190(5) Uani 1 1 d . . . . .
H52 H 0.1537 0.3597 0.7756 0.023 Uiso 1 1 calc R U . . .
C53 C 0.5270(3) 0.29097(18) 0.86342(17) 0.0419(8) Uani 1 1 d . U . . .
C54 C 0.1778(3) 0.23244(15) 0.75927(15) 0.0336(7) Uani 1 1 d . . . . .
C55 C 0.1327(2) 0.48796(13) 0.80896(11) 0.0167(5) Uani 1 1 d . . . . .
C56 C 0.0854(2) 0.54036(13) 0.77626(11) 0.0174(5) Uani 1 1 d . . . . .
H56 H 0.1269 0.5697 0.7590 0.021 Uiso 1 1 calc R U . . .
C57 C -0.0208(2) 0.55097(14) 0.76822(12) 0.0198(6) Uani 1 1 d . . . . .
C58 C -0.0840(2) 0.51043(14) 0.79345(12) 0.0207(6) Uani 1 1 d . . . . .
H58 H -0.1563 0.5175 0.7879 0.025 Uiso 1 1 calc R U . . .
C59 C -0.0383(2) 0.45917(14) 0.82713(12) 0.0201(6) Uani 1 1 d . . . . .
C60 C 0.0673(2) 0.44855(13) 0.83463(11) 0.0184(5) Uani 1 1 d . . . . .
H60 H 0.0962 0.4131 0.8582 0.022 Uiso 1 1 calc R U . . .
C61 C -0.0649(2) 0.60648(16) 0.73046(14) 0.0296(6) Uani 1 1 d . U . . .
C62 C -0.1037(2) 0.41240(17) 0.85446(14) 0.0304(6) Uani 1 1 d . U . . .
B1 B 0.2576(2) 0.47558(14) 0.82215(13) 0.0159(6) Uani 1 1 d . . . . .

loop_
_atom_site_aniso_label
_atom_site_aniso_U_11
_atom_site_aniso_U_22
_atom_site_aniso_U_33
_atom_site_aniso_U_23
_atom_site_aniso_U_13
_atom_site_aniso_U_12
Ir1 0.01628(7) 0.01646(6) 0.01977(7) 0.00359(4) 0.00439(4) 0.00092(4)
Cl1 0.0204(3) 0.0306(4) 0.0264(4) 0.0016(3) -0.0020(3) 0.0018(3)
F1 0.0298(10) 0.0272(9) 0.0444(11) -0.0055(8) 0.0205(8) 0.0002(7)
F2 0.0790(18) 0.0491(14) 0.0806(18) 0.0383(13) 0.0629(15) 0.0303(13)
F3 0.0368(13) 0.0897(19) 0.0810(18) -0.0458(16) 0.0292(12) -0.0349(13)
F4 0.0325(11) 0.0334(10) 0.0613(14) -0.0141(10) 0.0119(10) 0.0111(8)
F5 0.0450(12) 0.0356(10) 0.0318(10) -0.0152(8) 0.0018(9) 0.0089(9)
F6 0.104(2) 0.0195(9) 0.0455(12) 0.0090(9) 0.0401(13) 0.0218(11)
O1 0.0187(10) 0.0205(10) 0.0454(13) 0.0050(9) 0.0110(9) 0.0019(8)
N1 0.0195(12) 0.0179(11) 0.0259(13) -0.0009(10) 0.0015(10) -0.0004(9)
N2 0.0179(11) 0.0166(11) 0.0176(11) 0.0018(9) 0.0045(9) -0.0003(9)
C1 0.0233(16) 0.0293(16) 0.0378(18) -0.0108(14) 0.0027(13) -0.0010(13)
C2 0.0343(19) 0.041(2) 0.0365(19) -0.0182(15) 0.0004(15) -0.0012(15)
C3 0.042(2) 0.0399(19) 0.0271(17) -0.0106(14) 0.0100(14) 0.0048(15)
C4 0.0270(16) 0.0317(16) 0.0256(16) -0.0020(13) 0.0076(12) 0.0010(13)
C5 0.0239(15) 0.0176(13) 0.0192(14) 0.0025(11) 0.0050(11) 0.0031(11)
C6 0.0198(14) 0.0181(13) 0.0181(13) 0.0050(11) 0.0053(11) -0.0014(11)
C7 0.0201(14) 0.0258(15) 0.0231(15) 0.0027(11) 0.0087(11) 0.0032(11)
C8 0.0180(14) 0.0321(16) 0.0265(15) 0.0028(12) 0.0027(12) -0.0005(12)
C9 0.0230(15) 0.0278(16) 0.0255(15) -0.0024(12) 0.0005(12) -0.0031(12)
C10 0.0233(15) 0.0224(14) 0.0200(14) 0.0000(11) 0.0035(11) 0.0018(11)
C11 0.0174(13) 0.0167(13) 0.0178(13) 0.0045(10) 0.0023(10) 0.0005(10)
C12 0.0208(14) 0.0192(13) 0.0195(14) 0.0033(11) 0.0081(11) 0.0028(11)
C13 0.0204(14) 0.0174(13) 0.0205(14) 0.0036(11) 0.0033(11) 0.0022(11)
C14 0.0190(13) 0.0172(13) 0.0198(14) -0.0002(10) 0.0037(11) 0.0018(10)
C15 0.0191(14) 0.0209(14) 0.0184(14) 0.0010(11) 0.0031(11) -0.0009(11)
C16 0.0208(14) 0.0163(13) 0.0188(13) 0.0009(10) -0.0008(11) -0.0016(10)
C17 0.0247(15) 0.0205(14) 0.0143(13) 0.0008(11) 0.0005(11) 0.0051(11)
C18 0.0230(14) 0.0213(14) 0.0190(14) 0.0025(11) 0.0072(11) 0.0058(11)
C19 0.0272(16) 0.0203(14) 0.0404(18) -0.0019(13) 0.0154(14) -0.0017(12)
C20 0.0326(17) 0.0204(14) 0.0244(15) 0.0015(12) 0.0071(12) 0.0050(12)
C21 0.0264(16) 0.0284(16) 0.0216(15) 0.0124(12) 0.0053(12) 0.0017(12)
C22 0.0385(19) 0.0409(19) 0.0175(14) 0.0097(13) 0.0138(13) 0.0092(15)
C23 0.0310(18) 0.045(2) 0.0345(18) 0.0219(15) 0.0193(14) 0.0121(15)
C24 0.0247(17) 0.0366(18) 0.047(2) 0.0243(16) 0.0051(15) -0.0049(14)
C25 0.0281(16) 0.0215(15) 0.0410(19) 0.0178(13) 0.0052(14) -0.0003(12)
C26 0.0294(17) 0.0358(18) 0.0243(16) 0.0118(13) -0.0024(13) 0.0014(13)
C27 0.064(3) 0.055(2) 0.0247(18) -0.0078(16) 0.0119(17) 0.012(2)
C28 0.042(2) 0.084(3) 0.050(2) 0.030(2) 0.0295(19) 0.027(2)
C29 0.030(2) 0.056(3) 0.092(4) 0.037(3) -0.005(2) -0.0192(18)
C30 0.045(2) 0.0201(16) 0.064(3) 0.0078(16) -0.0007(19) 0.0023(15)
F7 0.0337(11) 0.101(2) 0.0248(10) -0.0023(11) -0.0052(8) 0.0294(12)
F8 0.0651(15) 0.0596(15) 0.0277(11) -0.0170(10) -0.0064(10) 0.0167(12)
F9 0.0684(16) 0.0842(18) 0.0253(11) 0.0204(11) 0.0026(10) -0.0106(14)
F10 0.0356(12) 0.0682(15) 0.0553(14) -0.0238(12) 0.0117(10) -0.0269(11)
F11 0.0200(10) 0.0500(14) 0.104(2) 0.0032(13) -0.0084(11) 0.0011(9)
F12 0.0391(12) 0.0807(17) 0.0448(13) 0.0107(12) 0.0098(10) -0.0293(12)
F13 0.0782(16) 0.0204(9) 0.0438(12) -0.0064(9) 0.0172(11) -0.0105(10)
F14 0.0351(12) 0.0343(12) 0.103(2) -0.0232(12) -0.0052(12) -0.0092(9)
F15 0.0507(13) 0.0299(10) 0.0445(12) -0.0171(9) 0.0109(10) 0.0054(9)
F16 0.073(3) 0.056(2) 0.0387(19) 0.0224(17) 0.013(2) 0.030(2)
F16A 0.084(3) 0.049(2) 0.032(2) 0.0146(18) 0.002(2) -0.003(2)
F17 0.061(2) 0.072(3) 0.040(2) 0.026(2) 0.014(2) -0.008(2)
F17A 0.071(3) 0.069(3) 0.033(2) 0.011(2) 0.023(2) 0.013(2)
F18 0.083(3) 0.063(3) 0.0283(19) 0.0058(18) -0.0120(19) -0.006(2)
F18A 0.052(2) 0.078(3) 0.040(2) 0.025(2) -0.0088(19) 0.004(2)
F19 0.029(3) 0.035(3) 0.049(4) -0.008(2) -0.012(3) 0.009(2)
F19A 0.038(3) 0.040(3) 0.046(4) -0.020(3) -0.022(3) 0.018(3)
F20 0.0294(18) 0.041(3) 0.039(2) -0.0058(18) -0.0013(18) 0.015(2)
F20A 0.041(2) 0.049(3) 0.058(3) -0.021(2) -0.014(2) 0.024(2)
F21 0.053(2) 0.047(2) 0.069(3) 0.016(2) -0.016(2) 0.023(2)
F21A 0.055(2) 0.065(3) 0.062(3) 0.028(2) -0.019(2) 0.019(2)
F22 0.100(2) 0.0344(12) 0.0697(18) -0.0059(12) -0.0483(16) -0.0132(13)
F23 0.0521(14) 0.0242(10) 0.0746(16) -0.0235(10) 0.0053(12) -0.0026(9)
F24 0.0632(17) 0.0599(16) 0.108(2) -0.0420(16) 0.0441(16) -0.0377(14)
F25 0.026(3) 0.040(2) 0.027(2) 0.0120(17) 0.002(3) 0.003(3)
F25A 0.027(3) 0.044(2) 0.0269(19) 0.0149(17) 0.009(3) 0.013(3)
F26 0.022(3) 0.0200(18) 0.046(2) 0.0092(16) 0.006(3) 0.007(3)
F26A 0.035(4) 0.0202(19) 0.042(2) 0.0047(16) 0.002(3) 0.009(3)
F27 0.022(2) 0.042(3) 0.052(3) 0.018(2) 0.009(2) 0.013(2)
F27A 0.0226(19) 0.047(3) 0.052(3) 0.019(2) -0.001(2) 0.010(2)
F28 0.043(3) 0.040(2) 0.039(2) -0.0020(17) 0.001(2) -0.027(2)
F28A 0.025(3) 0.045(3) 0.044(4) 0.010(3) 0.009(3) -0.007(3)
F29 0.032(2) 0.036(3) 0.038(2) 0.016(2) 0.0081(17) -0.0002(19)
F29A 0.040(4) 0.034(3) 0.047(3) 0.002(3) 0.011(3) -0.018(3)
F30 0.031(2) 0.050(3) 0.053(3) 0.013(2) 0.024(2) 0.0036(19)
F30A 0.035(3) 0.043(4) 0.036(3) 0.017(3) 0.010(3) -0.005(3)
C31 0.0179(13) 0.0098(11) 0.0215(14) -0.0027(10) 0.0019(10) 0.0024(10)
C32 0.0170(13) 0.0174(13) 0.0197(14) -0.0033(10) 0.0001(11) 0.0006(10)
C33 0.0233(15) 0.0254(15) 0.0183(14) 0.0000(11) 0.0024(11) 0.0077(12)
C34 0.0218(15) 0.0280(15) 0.0251(15) 0.0032(12) 0.0095(12) 0.0052(12)
C35 0.0178(14) 0.0214(14) 0.0268(15) -0.0006(11) 0.0056(11) 0.0009(11)
C36 0.0161(13) 0.0163(13) 0.0213(14) -0.0002(10) 0.0015(10) 0.0027(10)
C37 0.0327(18) 0.0437(19) 0.0226(16) 0.0011(14) 0.0059(13) 0.0090(15)
C38 0.0222(16) 0.0373(18) 0.0343(18) 0.0042(14) 0.0072(13) -0.0035(13)
C39 0.0125(12) 0.0174(13) 0.0195(13) -0.0012(10) 0.0017(10) 0.0011(10)
C40 0.0171(13) 0.0198(13) 0.0213(14) -0.0001(11) 0.0031(11) 0.0019(10)
C41 0.0200(14) 0.0225(15) 0.0283(16) -0.0070(12) 0.0040(12) 0.0003(11)
C42 0.0249(15) 0.0356(17) 0.0191(14) -0.0090(12) 0.0021(12) -0.0010(13)
C43 0.0234(15) 0.0298(16) 0.0201(15) -0.0008(12) 0.0032(11) 0.0025(12)
C44 0.0186(14) 0.0199(13) 0.0200(14) -0.0002(11) 0.0016(11) 0.0000(11)
C45 0.0339(18) 0.0249(16) 0.0352(18) -0.0102(13) 0.0038(14) -0.0038(13)
C46 0.0520(17) 0.0487(17) 0.0234(14) 0.0083(13) 0.0041(13) 0.0046(14)
C47 0.0195(13) 0.0156(13) 0.0165(13) -0.0004(10) 0.0032(10) 0.0000(10)
C48 0.0227(14) 0.0199(14) 0.0181(14) -0.0014(11) -0.0008(11) 0.0040(11)
C49 0.0282(16) 0.0211(14) 0.0188(14) -0.0004(11) 0.0010(12) 0.0067(12)
C50 0.0368(17) 0.0166(13) 0.0216(15) 0.0011(11) 0.0046(12) 0.0060(12)
C51 0.0328(16) 0.0155(13) 0.0200(14) 0.0004(11) 0.0070(12) -0.0016(12)
C52 0.0204(14) 0.0166(13) 0.0193(13) 0.0012(11) 0.0019(11) 0.0009(11)
C53 0.0374(15) 0.0338(15) 0.0484(18) -0.0060(13) -0.0089(14) 0.0191(13)
C54 0.0408(19) 0.0181(15) 0.0403(19) -0.0055(13) 0.0030(15) -0.0024(13)
C55 0.0179(13) 0.0145(12) 0.0163(13) -0.0040(10) -0.0009(10) -0.0005(10)
C56 0.0170(13) 0.0156(12) 0.0194(13) 0.0016(10) 0.0026(10) -0.0011(10)
C57 0.0187(14) 0.0188(13) 0.0213(14) 0.0021(11) 0.0016(11) 0.0018(11)
C58 0.0131(13) 0.0233(14) 0.0257(15) -0.0010(11) 0.0034(11) 0.0003(11)
C59 0.0205(14) 0.0206(13) 0.0198(14) -0.0007(11) 0.0056(11) -0.0034(11)
C60 0.0218(14) 0.0159(13) 0.0171(13) 0.0017(10) 0.0024(11) -0.0009(10)
C61 0.0207(13) 0.0315(14) 0.0375(14) 0.0123(12) 0.0075(12) 0.0078(12)
C62 0.0258(14) 0.0336(14) 0.0327(14) 0.0078(12) 0.0074(12) -0.0055(12)
B1 0.0164(14) 0.0123(14) 0.0180(15) 0.0002(11) 0.0003(11) -0.0002(11)

loop_
_atom_type_symbol
_atom_type_description
_atom_type_scat_dispersion_real
_atom_type_scat_dispersion_imag
_atom_type_scat_source
C C 0.0181 0.0091 'International Tables Vol C Tables 4.2.6.8 and 6.1.1.4'
H H 0.0000 0.0000 'International Tables Vol C Tables 4.2.6.8 and 6.1.1.4'
B B 0.0090 0.0039 'International Tables Vol C Tables 4.2.6.8 and 6.1.1.4'
Cl Cl 0.3639 0.7018 'International Tables Vol C Tables 4.2.6.8 and 6.1.1.4'
F F 0.0727 0.0534 'International Tables Vol C Tables 4.2.6.8 and 6.1.1.4'
Ir Ir -4.7710 6.5667 'International Tables Vol C Tables 4.2.6.8 and 6.1.1.4'
N N 0.0311 0.0180 'International Tables Vol C Tables 4.2.6.8 and 6.1.1.4'
O O 0.0492 0.0322 'International Tables Vol C Tables 4.2.6.8 and 6.1.1.4'

loop_
_geom_angle_atom_site_label_1
_geom_angle_atom_site_label_2
_geom_angle_atom_site_label_3
_geom_angle
N1 Ir1 Cl1 86.23(7)
N1 Ir1 N2 81.30(9)
N1 Ir1 C21 109.48(11)
N1 Ir1 C22 147.28(11)
N1 Ir1 C23 156.35(12)
N1 Ir1 C24 117.11(13)
N1 Ir1 C25 95.81(12)
N2 Ir1 Cl1 91.00(6)
N2 Ir1 C21 105.46(10)
N2 Ir1 C22 97.48(11)
N2 Ir1 C23 122.29(12)
N2 Ir1 C24 161.04(13)
N2 Ir1 C25 141.30(11)
C21 Ir1 Cl1 158.52(8)
C21 Ir1 C22 39.03(12)
C22 Ir1 Cl1 126.47(9)
C23 Ir1 Cl1 94.36(9)
C23 Ir1 C21 65.31(12)
C23 Ir1 C22 38.15(14)
C23 Ir1 C25 65.20(13)
C24 Ir1 Cl1 94.58(9)
C24 Ir1 C21 65.52(12)
C24 Ir1 C22 64.76(14)
C24 Ir1 C23 39.24(15)
C24 Ir1 C25 38.79(12)
C25 Ir1 Cl1 127.49(9)
C25 Ir1 C21 39.09(12)
C25 Ir1 C22 64.83(13)
C12 O1 H1 109.5
C1 N1 Ir1 118.9(2)
C1 N1 C5 118.3(3)
C5 N1 Ir1 122.79(19)
C11 N2 Ir1 109.46(16)
C12 N2 Ir1 128.22(19)
C12 N2 C11 121.7(2)
N1 C1 H1A 118.4
N1 C1 C2 123.3(3)
C2 C1 H1A 118.4
C1 C2 H2 120.7
C1 C2 C3 118.6(3)
C3 C2 H2 120.7
C2 C3 H3 120.4
C2 C3 C4 119.2(3)
C4 C3 H3 120.4
C3 C4 H4 120.2
C3 C4 C5 119.6(3)
C5 C4 H4 120.2
N1 C5 C4 120.9(3)
N1 C5 C6 118.9(2)
C4 C5 C6 120.1(3)
C7 C6 C5 118.6(3)
C11 C6 C5 123.0(3)
C11 C6 C7 118.3(3)
C6 C7 H7 119.4
C8 C7 C6 121.3(3)
C8 C7 H7 119.4
C7 C8 H8 120.2
C7 C8 C9 119.6(3)
C9 C8 H8 120.2
C8 C9 H9 119.9
C10 C9 C8 120.2(3)
C10 C9 H9 119.9
C9 C10 H10 119.9
C9 C10 C11 120.2(3)
C11 C10 H10 119.9
C6 C11 N2 118.9(2)
C6 C11 C10 120.4(3)
C10 C11 N2 120.4(2)
O1 C12 C13 111.6(2)
N2 C12 O1 121.7(3)
N2 C12 C13 126.8(3)
C14 C13 C12 122.5(2)
C14 C13 C18 120.2(3)
C18 C13 C12 117.1(3)
C13 C14 H14 120.5
C15 C14 C13 119.1(3)
C15 C14 H14 120.5
C14 C15 C16 121.0(3)
C14 C15 C19 121.1(3)
C16 C15 C19 117.9(3)
C15 C16 H16 120.2
C17 C16 C15 119.5(3)
C17 C16 H16 120.2
C16 C17 C18 120.9(3)
C16 C17 C20 119.9(3)
C18 C17 C20 119.2(3)
C13 C18 H18 120.3
C17 C18 C13 119.3(3)
C17 C18 H18 120.3
F1 C19 F2 106.4(3)
F1 C19 F3 106.8(3)
F1 C19 C15 113.8(2)
F2 C19 C15 110.7(3)
F3 C19 F2 107.1(3)
F3 C19 C15 111.7(3)
F4 C20 C17 112.5(3)
F5 C20 F4 106.4(2)
F5 C20 F6 107.3(3)
F5 C20 C17 111.8(2)
F6 C20 F4 107.1(3)
F6 C20 C17 111.5(2)
C22 C21 Ir1 70.90(17)
C22 C21 C26 127.3(3)
C25 C21 Ir1 70.46(16)
C25 C21 C22 106.8(3)
C25 C21 C26 125.4(3)
C26 C21 Ir1 130.2(2)
C21 C22 Ir1 70.07(17)
C21 C22 C27 124.8(3)
C23 C22 Ir1 70.43(19)
C23 C22 C21 109.0(3)
C23 C22 C27 126.1(3)
C27 C22 Ir1 125.5(2)
C22 C23 Ir1 71.42(18)
C22 C23 C24 108.0(3)
C22 C23 C28 126.0(4)
C24 C23 Ir1 70.12(18)
C24 C23 C28 126.0(4)
C28 C23 Ir1 126.1(2)
C23 C24 Ir1 70.64(18)
C23 C24 C29 125.2(4)
C25 C24 Ir1 70.94(17)
C25 C24 C23 107.8(3)
C25 C24 C29 126.9(4)
C29 C24 Ir1 126.7(3)
C21 C25 Ir1 70.45(16)
C21 C25 C30 124.7(3)
C24 C25 Ir1 70.27(17)
C24 C25 C21 108.4(3)
C24 C25 C30 127.0(3)
C30 C25 Ir1 124.3(3)
C21 C26 H26A 109.5
C21 C26 H26B 109.5
C21 C26 H26C 109.5
H26A C26 H26B 109.5
H26A C26 H26C 109.5
H26B C26 H26C 109.5
C22 C27 H27A 109.5
C22 C27 H27B 109.5
C22 C27 H27C 109.5
H27A C27 H27B 109.5
H27A C27 H27C 109.5
H27B C27 H27C 109.5
C23 C28 H28A 109.5
C23 C28 H28B 109.5
C23 C28 H28C 109.5
H28A C28 H28B 109.5
H28A C28 H28C 109.5
H28B C28 H28C 109.5
C24 C29 H29A 109.5
C24 C29 H29B 109.5
C24 C29 H29C 109.5
H29A C29 H29B 109.5
H29A C29 H29C 109.5
H29B C29 H29C 109.5
C25 C30 H30A 109.5
C25 C30 H30B 109.5
C25 C30 H30C 109.5
H30A C30 H30B 109.5
H30A C30 H30C 109.5
H30B C30 H30C 109.5
C32 C31 C36 115.7(3)
C32 C31 B1 122.5(2)
C36 C31 B1 121.6(2)
C31 C32 H32 118.9
C33 C32 C31 122.1(3)
C33 C32 H32 118.9
C32 C33 C37 119.1(3)
C34 C33 C32 120.8(3)
C34 C33 C37 120.1(3)
C33 C34 H34 121.0
C33 C34 C35 118.0(3)
C35 C34 H34 121.0
C34 C35 C36 121.0(3)
C34 C35 C38 120.0(3)
C36 C35 C38 119.0(3)
C31 C36 H36 118.8
C35 C36 C31 122.3(3)
C35 C36 H36 118.8
F7 C37 F8 107.2(3)
F7 C37 F9 106.9(3)
F7 C37 C33 113.1(3)
F8 C37 F9 104.4(3)
F8 C37 C33 112.1(3)
F9 C37 C33 112.6(3)
F10 C38 C35 112.1(3)
F11 C38 F10 103.2(3)
F11 C38 C35 113.0(3)
F12 C38 F10 104.7(3)
F12 C38 F11 108.9(3)
F12 C38 C35 114.1(3)
C40 C39 B1 120.7(2)
C44 C39 C40 115.9(2)
C44 C39 B1 123.3(2)
C39 C40 H40 118.9
C41 C40 C39 122.2(3)
C41 C40 H40 118.9
C40 C41 C42 120.7(3)
C40 C41 C45 121.3(3)
C42 C41 C45 118.1(3)
C41 C42 H42 120.8
C43 C42 C41 118.5(3)
C43 C42 H42 120.8
C42 C43 C44 120.6(3)
C42 C43 C46 119.2(3)
C44 C43 C46 120.1(3)
C39 C44 H44 118.9
C43 C44 C39 122.1(3)
C43 C44 H44 118.9
F13 C45 F14 107.1(3)
F13 C45 F15 105.9(3)
F13 C45 C41 113.3(3)
F14 C45 C41 112.1(3)
F15 C45 F14 105.5(3)
F15 C45 C41 112.4(3)
F16 C46 F18 106.9(5)
F16 C46 C43 112.2(4)
F16A C46 C43 114.2(4)
F17 C46 F16 109.7(5)
F17 C46 F18 105.6(5)
F17 C46 C43 111.1(4)
F17A C46 F16A 103.7(5)
F17A C46 F18A 106.6(5)
F17A C46 C43 114.3(4)
F18 C46 C43 111.1(4)
F18A C46 F16A 103.1(5)
F18A C46 C43 113.7(4)
C48 C47 B1 119.0(2)
C52 C47 C48 115.8(2)
C52 C47 B1 124.9(2)
C47 C48 H48 119.0
C49 C48 C47 121.9(3)
C49 C48 H48 119.0
C48 C49 C50 121.3(3)
C48 C49 C53 120.0(3)
C50 C49 C53 118.7(3)
C49 C50 H50 121.2
C51 C50 C49 117.6(3)
C51 C50 H50 121.2
C50 C51 C52 120.8(3)
C50 C51 C54 120.0(3)
C52 C51 C54 119.2(3)
C47 C52 C51 122.6(3)
C47 C52 H52 118.7
C51 C52 H52 118.7
F19 C53 F20 91.1(6)
F19 C53 C49 113.4(6)
F19A C53 F21A 84.8(5)
F19A C53 C49 115.9(6)
F20 C53 C49 106.5(3)
F20A C53 F19A 116.7(7)
F20A C53 F21A 104.3(5)
F20A C53 C49 118.9(4)
F21 C53 F19 126.7(6)
F21 C53 F20 101.2(4)
F21 C53 C49 112.2(4)
F21A C53 C49 109.3(4)
F22 C54 F23 106.8(3)
F22 C54 F24 105.1(3)
F22 C54 C51 112.8(3)
F23 C54 F24 106.4(3)
F23 C54 C51 113.5(3)
F24 C54 C51 111.8(3)
C56 C55 B1 123.8(2)
C60 C55 C56 115.6(2)
C60 C55 B1 120.3(2)
C55 C56 H56 119.0
C57 C56 C55 122.1(3)
C57 C56 H56 119.0
C56 C57 C61 118.2(3)
C58 C57 C56 121.1(3)
C58 C57 C61 120.7(3)
C57 C58 H58 121.1
C57 C58 C59 117.8(3)
C59 C58 H58 121.1
C58 C59 C60 120.9(3)
C58 C59 C62 120.0(3)
C60 C59 C62 119.0(3)
C55 C60 H60 118.7
C59 C60 C55 122.6(3)
C59 C60 H60 118.7
F25 C61 F26 108.2(7)
F25 C61 F27 109.8(5)
F25 C61 C57 115.0(6)
F25A C61 C57 110.4(5)
F26 C61 C57 108.2(5)
F26A C61 F25A 104.9(7)
F26A C61 F27A 109.4(5)
F26A C61 C57 115.4(6)
F27 C61 F26 101.9(5)
F27 C61 C57 112.8(4)
F27A C61 F25A 103.6(5)
F27A C61 C57 112.3(4)
F28 C62 C59 112.1(4)
F28A C62 F29A 107.4(7)
F28A C62 F30A 108.4(8)
F28A C62 C59 113.8(7)
F29 C62 F28 105.5(4)
F29 C62 C59 112.9(4)
F29A C62 C59 109.6(6)
F30 C62 F28 106.4(4)
F30 C62 F29 106.8(4)
F30 C62 C59 112.5(4)
F30A C62 F29A 104.4(7)
F30A C62 C59 112.7(7)
C31 B1 C39 111.7(2)
C31 B1 C47 103.5(2)
C31 B1 C55 113.5(2)
C39 B1 C47 111.7(2)
C55 B1 C39 104.8(2)
C55 B1 C47 111.9(2)

loop_
_geom_bond_atom_site_label_1
_geom_bond_atom_site_label_2
_geom_bond_distance
Ir1 Cl1 2.4035(7)
Ir1 N1 2.109(2)
Ir1 N2 2.123(2)
Ir1 C21 2.159(3)
Ir1 C22 2.170(3)
Ir1 C23 2.157(3)
Ir1 C24 2.150(3)
Ir1 C25 2.159(3)
F1 C19 1.315(4)
F2 C19 1.342(4)
F3 C19 1.327(4)
F4 C20 1.333(4)
F5 C20 1.328(4)
F6 C20 1.329(4)
O1 H1 0.8400
O1 C12 1.316(4)
N1 C1 1.346(4)
N1 C5 1.363(4)
N2 C11 1.441(4)
N2 C12 1.294(4)
C1 H1A 0.9500
C1 C2 1.376(5)
C2 H2 0.9500
C2 C3 1.381(5)
C3 H3 0.9500
C3 C4 1.386(5)
C4 H4 0.9500
C4 C5 1.390(4)
C5 C6 1.489(4)
C6 C7 1.402(4)
C6 C11 1.395(4)
C7 H7 0.9500
C7 C8 1.385(4)
C8 H8 0.9500
C8 C9 1.387(4)
C9 H9 0.9500
C9 C10 1.383(4)
C10 H10 0.9500
C10 C11 1.396(4)
C12 C13 1.491(4)
C13 C14 1.395(4)
C13 C18 1.397(4)
C14 H14 0.9500
C14 C15 1.387(4)
C15 C16 1.388(4)
C15 C19 1.499(4)
C16 H16 0.9500
C16 C17 1.372(4)
C17 C18 1.389(4)
C17 C20 1.510(4)
C18 H18 0.9500
C21 C22 1.446(5)
C21 C25 1.444(5)
C21 C26 1.496(4)
C22 C23 1.414(5)
C22 C27 1.500(5)
C23 C24 1.446(5)
C23 C28 1.512(5)
C24 C25 1.431(5)
C24 C29 1.496(5)
C25 C30 1.489(5)
C26 H26A 0.9800
C26 H26B 0.9800
C26 H26C 0.9800
C27 H27A 0.9800
C27 H27B 0.9800
C27 H27C 0.9800
C28 H28A 0.9800
C28 H28B 0.9800
C28 H28C 0.9800
C29 H29A 0.9800
C29 H29B 0.9800
C29 H29C 0.9800
C30 H30A 0.9800
C30 H30B 0.9800
C30 H30C 0.9800
F7 C37 1.322(4)
F8 C37 1.333(4)
F9 C37 1.345(4)
F10 C38 1.356(4)
F11 C38 1.330(4)
F12 C38 1.324(4)
F13 C45 1.339(4)
F14 C45 1.340(4)
F15 C45 1.339(4)
F16 C46 1.302(6)
F16A C46 1.369(7)
F17 C46 1.302(7)
F17A C46 1.315(7)
F18 C46 1.344(6)
F18A C46 1.323(7)
F19 C53 1.384(12)
F19A C53 1.254(12)
F20 C53 1.437(7)
F20A C53 1.243(7)
F21 C53 1.303(7)
F21A C53 1.404(7)
F22 C54 1.322(4)
F23 C54 1.325(4)
F24 C54 1.335(5)
F25 C61 1.253(12)
F25A C61 1.414(12)
F26 C61 1.435(12)
F26A C61 1.262(12)
F27 C61 1.350(7)
F27A C61 1.356(7)
F28 C62 1.358(7)
F28A C62 1.296(15)
F29 C62 1.356(9)
F29A C62 1.331(13)
F30 C62 1.345(8)
F30A C62 1.303(17)
C31 C32 1.398(4)
C31 C36 1.399(4)
C31 B1 1.637(4)
C32 H32 0.9500
C32 C33 1.398(4)
C33 C34 1.384(4)
C33 C37 1.497(4)
C34 H34 0.9500
C34 C35 1.386(4)
C35 C36 1.390(4)
C35 C38 1.495(4)
C36 H36 0.9500
C39 C40 1.400(4)
C39 C44 1.399(4)
C39 B1 1.642(4)
C40 H40 0.9500
C40 C41 1.386(4)
C41 C42 1.391(4)
C41 C45 1.500(4)
C42 H42 0.9500
C42 C43 1.375(4)
C43 C44 1.397(4)
C43 C46 1.500(4)
C44 H44 0.9500
C47 C48 1.408(4)
C47 C52 1.392(4)
C47 B1 1.642(4)
C48 H48 0.9500
C48 C49 1.389(4)
C49 C50 1.391(4)
C49 C53 1.494(4)
C50 H50 0.9500
C50 C51 1.391(4)
C51 C52 1.395(4)
C51 C54 1.495(4)
C52 H52 0.9500
C55 C56 1.398(4)
C55 C60 1.395(4)
C55 B1 1.640(4)
C56 H56 0.9500
C56 C57 1.396(4)
C57 C58 1.383(4)
C57 C61 1.494(4)
C58 H58 0.9500
C58 C59 1.385(4)
C59 C60 1.389(4)
C59 C62 1.506(4)
C60 H60 0.9500

loop_
_geom_torsion_atom_site_label_1
_geom_torsion_atom_site_label_2
_geom_torsion_atom_site_label_3
_geom_torsion_atom_site_label_4
_geom_torsion
Ir1 N1 C1 C2 178.1(3)
Ir1 N1 C5 C4 -179.4(2)
Ir1 N1 C5 C6 -0.7(3)
Ir1 N2 C11 C6 -54.5(3)
Ir1 N2 C11 C10 119.5(2)
Ir1 N2 C12 O1 1.8(4)
Ir1 N2 C12 C13 -177.6(2)
Ir1 C21 C22 C23 -59.9(2)
Ir1 C21 C22 C27 120.0(3)
Ir1 C21 C25 C24 60.3(2)
Ir1 C21 C25 C30 -118.8(3)
Ir1 C22 C23 C24 -60.9(2)
Ir1 C22 C23 C28 121.6(3)
Ir1 C23 C24 C25 -61.5(2)
Ir1 C23 C24 C29 121.8(4)
Ir1 C24 C25 C21 -60.4(2)
Ir1 C24 C25 C30 118.6(4)
O1 C12 C13 C14 139.1(3)
O1 C12 C13 C18 -36.0(4)
N1 C1 C2 C3 1.0(6)
N1 C5 C6 C7 -142.8(3)
N1 C5 C6 C11 37.3(4)
N2 C12 C13 C14 -41.5(4)
N2 C12 C13 C18 143.4(3)
C1 N1 C5 C4 -0.7(4)
C1 N1 C5 C6 178.0(3)
C1 C2 C3 C4 0.0(5)
C2 C3 C4 C5 -1.3(5)
C3 C4 C5 N1 1.7(5)
C3 C4 C5 C6 -177.0(3)
C4 C5 C6 C7 35.9(4)
C4 C5 C6 C11 -144.0(3)
C5 N1 C1 C2 -0.7(5)
C5 C6 C7 C8 179.8(3)
C5 C6 C11 N2 -4.9(4)
C5 C6 C11 C10 -179.0(3)
C6 C7 C8 C9 -0.2(4)
C7 C6 C11 N2 175.2(2)
C7 C6 C11 C10 1.1(4)
C7 C8 C9 C10 -0.3(5)
C8 C9 C10 C11 1.1(5)
C9 C10 C11 N2 -175.6(3)
C9 C10 C11 C6 -1.6(4)
C11 N2 C12 O1 171.5(2)
C11 N2 C12 C13 -7.8(4)
C11 C6 C7 C8 -0.3(4)
C12 N2 C11 C6 134.0(3)
C12 N2 C11 C10 -51.9(4)
C12 C13 C14 C15 -175.6(3)
C12 C13 C18 C17 176.6(2)
C13 C14 C15 C16 -0.2(4)
C13 C14 C15 C19 178.2(3)
C14 C13 C18 C17 1.4(4)
C14 C15 C16 C17 0.4(4)
C14 C15 C19 F1 -3.8(4)
C14 C15 C19 F2 -123.5(3)
C14 C15 C19 F3 117.3(3)
C15 C16 C17 C18 0.4(4)
C15 C16 C17 C20 179.2(3)
C16 C15 C19 F1 174.8(3)
C16 C15 C19 F2 55.0(4)
C16 C15 C19 F3 -64.2(4)
C16 C17 C18 C13 -1.3(4)
C16 C17 C20 F4 -153.4(3)
C16 C17 C20 F5 87.0(3)
C16 C17 C20 F6 -33.1(4)
C18 C13 C14 C15 -0.7(4)
C18 C17 C20 F4 25.4(4)
C18 C17 C20 F5 -94.2(3)
C18 C17 C20 F6 145.7(3)
C19 C15 C16 C17 -178.2(3)
C20 C17 C18 C13 179.9(3)
C21 C22 C23 Ir1 59.7(2)
C21 C22 C23 C24 -1.3(3)
C21 C22 C23 C28 -178.8(3)
C22 C21 C25 Ir1 -62.0(2)
C22 C21 C25 C24 -1.7(3)
C22 C21 C25 C30 179.3(3)
C22 C23 C24 Ir1 61.7(2)
C22 C23 C24 C25 0.2(4)
C22 C23 C24 C29 -176.4(3)
C23 C24 C25 Ir1 61.3(2)
C23 C24 C25 C21 0.9(4)
C23 C24 C25 C30 180.0(3)
C25 C21 C22 Ir1 61.7(2)
C25 C21 C22 C23 1.8(3)
C25 C21 C22 C27 -178.3(3)
C26 C21 C22 Ir1 -126.5(3)
C26 C21 C22 C23 173.6(3)
C26 C21 C22 C27 -6.5(5)
C26 C21 C25 Ir1 126.0(3)
C26 C21 C25 C24 -173.7(3)
C26 C21 C25 C30 7.2(5)
C27 C22 C23 Ir1 -120.2(3)
C27 C22 C23 C24 178.9(3)
C27 C22 C23 C28 1.3(5)
C28 C23 C24 Ir1 -120.7(3)
C28 C23 C24 C25 177.7(3)
C28 C23 C24 C29 1.1(5)
C29 C24 C25 Ir1 -122.1(4)
C29 C24 C25 C21 177.5(3)
C29 C24 C25 C30 -3.5(6)
C31 C32 C33 C34 1.5(4)
C31 C32 C33 C37 -178.8(3)
C32 C31 C36 C35 2.1(4)
C32 C31 B1 C39 -157.1(2)
C32 C31 B1 C47 82.6(3)
C32 C31 B1 C55 -38.9(3)
C32 C33 C34 C35 0.7(4)
C32 C33 C37 F7 41.6(4)
C32 C33 C37 F8 -79.7(4)
C32 C33 C37 F9 163.0(3)
C33 C34 C35 C36 -1.5(4)
C33 C34 C35 C38 179.3(3)
C34 C33 C37 F7 -138.7(3)
C34 C33 C37 F8 100.0(4)
C34 C33 C37 F9 -17.3(4)
C34 C35 C36 C31 0.0(4)
C34 C35 C38 F10 132.2(3)
C34 C35 C38 F11 -111.7(3)
C34 C35 C38 F12 13.5(4)
C36 C31 C32 C33 -2.8(4)
C36 C31 B1 C39 28.4(3)
C36 C31 B1 C47 -91.9(3)
C36 C31 B1 C55 146.6(2)
C36 C35 C38 F10 -47.0(4)
C36 C35 C38 F11 69.0(4)
C36 C35 C38 F12 -165.8(3)
C37 C33 C34 C35 -179.0(3)
C38 C35 C36 C31 179.3(3)
C39 C40 C41 C42 -1.8(4)
C39 C40 C41 C45 177.8(3)
C40 C39 C44 C43 -1.0(4)
C40 C39 B1 C31 43.5(3)
C40 C39 B1 C47 158.9(2)
C40 C39 B1 C55 -79.8(3)
C40 C41 C42 C43 0.9(5)
C40 C41 C45 F13 3.2(4)
C40 C41 C45 F14 -118.1(3)
C40 C41 C45 F15 123.3(3)
C41 C42 C43 C44 -0.2(5)
C41 C42 C43 C46 -179.5(3)
C42 C41 C45 F13 -177.2(3)
C42 C41 C45 F14 61.5(4)
C42 C41 C45 F15 -57.1(4)
C42 C43 C44 C39 0.2(5)
C42 C43 C46 F16 -139.2(5)
C42 C43 C46 F16A -178.3(5)
C42 C43 C46 F17 97.7(5)
C42 C43 C46 F17A 62.4(6)
C42 C43 C46 F18 -19.5(6)
C42 C43 C46 F18A -60.4(6)
C44 C39 C40 C41 1.7(4)
C44 C39 B1 C31 -141.8(3)
C44 C39 B1 C47 -26.3(4)
C44 C39 B1 C55 95.0(3)
C44 C43 C46 F16 41.6(6)
C44 C43 C46 F16A 2.4(6)
C44 C43 C46 F17 -81.6(5)
C44 C43 C46 F17A -116.9(5)
C44 C43 C46 F18 161.2(4)
C44 C43 C46 F18A 120.4(5)
C45 C41 C42 C43 -178.7(3)
C46 C43 C44 C39 179.5(3)
C47 C48 C49 C50 -0.6(5)
C47 C48 C49 C53 179.2(3)
C48 C47 C52 C51 1.0(4)
C48 C47 B1 C31 72.4(3)
C48 C47 B1 C39 -47.9(3)
C48 C47 B1 C55 -165.0(2)
C48 C49 C50 C51 0.8(4)
C48 C49 C53 F19 -9.3(6)
C48 C49 C53 F19A 11.5(7)
C48 C49 C53 F20 -107.9(4)
C48 C49 C53 F20A -135.5(5)
C48 C49 C53 F21 142.3(4)
C48 C49 C53 F21A 105.0(4)
C49 C50 C51 C52 -0.1(4)
C49 C50 C51 C54 -178.9(3)
C50 C49 C53 F19 170.5(5)
C50 C49 C53 F19A -168.8(6)
C50 C49 C53 F20 71.9(4)
C50 C49 C53 F20A 44.2(6)
C50 C49 C53 F21 -37.9(5)
C50 C49 C53 F21A -75.2(5)
C50 C51 C52 C47 -0.8(4)
C50 C51 C54 F22 -135.5(3)
C50 C51 C54 F23 -14.0(4)
C50 C51 C54 F24 106.3(4)
C52 C47 C48 C49 -0.3(4)
C52 C47 B1 C31 -101.1(3)
C52 C47 B1 C39 138.6(3)
C52 C47 B1 C55 21.5(4)
C52 C51 C54 F22 45.6(4)
C52 C51 C54 F23 167.2(3)
C52 C51 C54 F24 -72.5(4)
C53 C49 C50 C51 -179.0(3)
C54 C51 C52 C47 178.0(3)
C55 C56 C57 C58 1.3(4)
C55 C56 C57 C61 -177.3(3)
C56 C55 C60 C59 1.8(4)
C56 C55 B1 C31 -23.6(4)
C56 C55 B1 C39 98.5(3)
C56 C55 B1 C47 -140.3(3)
C56 C57 C58 C59 0.3(4)
C56 C57 C61 F25 70.9(5)
C56 C57 C61 F25A 53.1(5)
C56 C57 C61 F26 -50.1(6)
C56 C57 C61 F26A -65.6(6)
C56 C57 C61 F27 -162.1(4)
C56 C57 C61 F27A 168.1(4)
C57 C58 C59 C60 -0.8(4)
C57 C58 C59 C62 -178.4(3)
C58 C57 C61 F25 -107.7(5)
C58 C57 C61 F25A -125.5(5)
C58 C57 C61 F26 131.3(5)
C58 C57 C61 F26A 115.7(6)
C58 C57 C61 F27 19.3(5)
C58 C57 C61 F27A -10.5(5)
C58 C59 C60 C55 -0.3(4)
C58 C59 C62 F28 90.3(6)
C58 C59 C62 F28A -7.2(8)
C58 C59 C62 F29 -150.7(5)
C58 C59 C62 F29A 113.1(8)
C58 C59 C62 F30 -29.7(6)
C58 C59 C62 F30A -131.1(8)
C60 C55 C56 C57 -2.3(4)
C60 C55 B1 C31 162.0(2)
C60 C55 B1 C39 -75.9(3)
C60 C55 B1 C47 45.3(3)
C60 C59 C62 F28 -87.5(5)
C60 C59 C62 F28A 175.1(8)
C60 C59 C62 F29 31.6(6)
C60 C59 C62 F29A -64.6(8)
C60 C59 C62 F30 152.6(5)
C60 C59 C62 F30A 51.2(8)
C61 C57 C58 C59 178.8(3)
C62 C59 C60 C55 177.4(3)
B1 C31 C32 C33 -177.7(2)
B1 C31 C36 C35 177.0(2)
B1 C39 C40 C41 176.9(3)
B1 C39 C44 C43 -176.0(3)
B1 C47 C48 C49 -174.4(3)
B1 C47 C52 C51 174.7(3)
B1 C55 C56 C57 -176.9(3)
B1 C55 C60 C59 176.6(3)

loop_
_smtbx_masks_void_nr
_smtbx_masks_void_average_x
_smtbx_masks_void_average_y
_smtbx_masks_void_average_z
_smtbx_masks_void_volume
_smtbx_masks_void_count_electrons
1 0.000 0.500 0.000 108.7 22.8
2 0.500 0.000 0.500 108.7 22.8
